data_4306308
loop_
_publ_author_name
'Fabio Marchetti'
'Claudio Pettinari'
'Riccardo Pettinari'
'Adele Cerquetella'
'Corrado Di Nicola'
'Alceo Macchioni'
'Daniele Zuccaccia'
'Magda Monari'
'Fabio Piccinelli'

_publ_section_title
;
Synthesis and Intramolecular and Interionic Structural Characterization of
Half-Sandwich (Arene)Ruthenium(II) Derivatives of Bis(Pyrazolyl)Alkanes
;
_journal_name_full 'Inorganic Chemistry'
_journal_page_first 11593
_journal_page_last 11603
_journal_paper_doi 10.1021/ic801150c
_journal_volume 47
_journal_year 2008
_chemical_formula_sum 'C17 H24 Cl2 N4 O Ru'
_chemical_formula_weight 472.37
_chemical_name_systematic
; 
 ? 
;
_space_group_IT_number 15
_symmetry_cell_setting monoclinic
_symmetry_space_group_name_Hall '-C 2yc'
_symmetry_space_group_name_H-M 'C 1 2/c 1'
_atom_sites_solution_hydrogens geom
_atom_sites_solution_primary direct
_atom_sites_solution_secondary difmap
_audit_creation_method SHELXL-97
_cell_angle_alpha 90.00
_cell_angle_beta 96.2490(10)
_cell_angle_gamma 90.00
_cell_formula_units_Z 8
_cell_length_a 26.5531(9)
_cell_length_b 10.2129(3)
_cell_length_c 14.9574(5)
_cell_measurement_temperature 293(2)
_cell_volume 4032.1(2)
_computing_cell_refinement SMART
_computing_data_collection SMART
_computing_data_reduction SAINT+
_computing_molecular_graphics 'SCHAKAL99 (Keller 1999)'
_computing_publication_material 'SHELXL-97 (Sheldrick, 1997)'
_computing_structure_refinement 'SHELXL-97 (Sheldrick, 1997)'
_computing_structure_solution 'SIR-97 (Giacovazzo, 1997)'
_diffrn_ambient_temperature 293(2)
_diffrn_measured_fraction_theta_full 0.970
_diffrn_measured_fraction_theta_max 0.970
_diffrn_measurement_device_type 'Bruker SMART Apex II CCD'
_diffrn_measurement_method 'phi and omega scans'
_diffrn_radiation_monochromator graphite
_diffrn_radiation_source 'fine-focus sealed tube'
_diffrn_radiation_type MoK\a
_diffrn_radiation_wavelength 0.71073
_diffrn_reflns_av_R_equivalents 0.0163
_diffrn_reflns_av_sigmaI/netI 0.0160
_diffrn_reflns_limit_h_max 35
_diffrn_reflns_limit_h_min -35
_diffrn_reflns_limit_k_max 12
_diffrn_reflns_limit_k_min -13
_diffrn_reflns_limit_l_max 19
_diffrn_reflns_limit_l_min -20
_diffrn_reflns_number 17213
_diffrn_reflns_theta_full 28.75
_diffrn_reflns_theta_max 28.75
_diffrn_reflns_theta_min 1.54
_exptl_absorpt_coefficient_mu 1.055
_exptl_absorpt_correction_T_max 0.854
_exptl_absorpt_correction_T_min 0.796
_exptl_absorpt_correction_type empirical
_exptl_absorpt_process_details SADABS
_exptl_crystal_colour orange
_exptl_crystal_density_diffrn 1.556
_exptl_crystal_density_method 'not measured'
_exptl_crystal_description block
_exptl_crystal_F_000 1920
_exptl_crystal_size_max 0.25
_exptl_crystal_size_mid 0.18
_exptl_crystal_size_min 0.15
_refine_diff_density_max 0.371
_refine_diff_density_min -0.429
_refine_diff_density_rms 0.048
_refine_ls_extinction_method none
_refine_ls_goodness_of_fit_ref 1.065
_refine_ls_hydrogen_treatment mixed
_refine_ls_matrix_type full
_refine_ls_number_parameters 236
_refine_ls_number_reflns 4714
_refine_ls_number_restraints 2
_refine_ls_restrained_S_all 1.066
_refine_ls_R_factor_all 0.0255
_refine_ls_R_factor_gt 0.0209
_refine_ls_shift/su_max 0.001
_refine_ls_shift/su_mean 0.000
_refine_ls_structure_factor_coef Fsqd
_refine_ls_weighting_details 'calc w=1/[\s^2^(Fo^2^)+(0.0307P)^2^+1.7870P] where P=(Fo^2^+2Fc^2^)/3'
_refine_ls_weighting_scheme calc
_refine_ls_wR_factor_gt 0.0548
_refine_ls_wR_factor_ref 0.0564
_reflns_number_gt 4080
_reflns_number_total 4714
_reflns_threshold_expression >2sigma(I)
_cod_data_source_file ic801150c_si_002_1.cif
_cod_data_source_block compd1
_cod_depositor_comments
;
The following automatic conversions were performed:
'_symmetry_cell_setting' value 'Monoclinic' changed to 'monoclinic'
according to '/home/saulius/struct/CIF-dictionaries/cif_core.dic'
dictionary named 'cif_core.dic' version 2.4.1 from 2010-06-29.

Automatic conversion script
Id: cif_fix_enum 1527 2010-12-29 10:47:43Z saulius 
;
_cod_database_code 4306308

loop_
_symmetry_equiv_pos_as_xyz
'x, y, z'
'-x, y, -z+1/2'
'x+1/2, y+1/2, z'
'-x+1/2, y+1/2, -z+1/2'
'-x, -y, -z'
'x, -y, z-1/2'
'-x+1/2, -y+1/2, -z'
'x+1/2, -y+1/2, z-1/2'

loop_
_atom_site_label
_atom_site_type_symbol
_atom_site_fract_x
_atom_site_fract_y
_atom_site_fract_z
_atom_site_U_iso_or_equiv
_atom_site_adp_type
_atom_site_occupancy
_atom_site_symmetry_multiplicity
_atom_site_calc_flag
_atom_site_refinement_flags
_atom_site_disorder_assembly
_atom_site_disorder_group
Ru1 Ru 0.100529(5) 0.874731(12) 0.074294(8) 0.02924(5) Uani 1 1 d . . .
Cl1 Cl 0.042112(17) 0.82570(5) -0.05557(3) 0.04742(11) Uani 1 1 d . . .
N3 N 0.15443(5) 0.79341(14) -0.00283(10) 0.0373(3) Uani 1 1 d . . .
C13 C 0.04694(7) 0.78980(18) 0.15751(11) 0.0377(4) Uani 1 1 d . . .
H13 H 0.0161 0.7492 0.1399 0.045 Uiso 1 1 calc R . .
N4 N 0.19025(5) 0.86609(14) -0.03777(10) 0.0380(3) Uani 1 1 d . . .
N2 N 0.15835(6) 1.08126(15) -0.02438(10) 0.0393(3) Uani 1 1 d . . .
C12 C 0.04784(7) 0.92704(19) 0.17160(12) 0.0410(4) Uani 1 1 d . . .
H12 H 0.0179 0.9748 0.1632 0.049 Uiso 1 1 calc R . .
C8 C 0.09117(7) 0.71293(17) 0.16936(11) 0.0371(4) Uani 1 1 d . . .
C4 C 0.15597(8) 0.6769(2) -0.04156(14) 0.0487(5) Uani 1 1 d . . .
H4 H 0.1351 0.6069 -0.0307 0.058 Uiso 1 1 calc R . .
N1 N 0.11396(5) 1.04947(14) 0.00642(9) 0.0366(3) Uani 1 1 d . . .
C10 C 0.13894(8) 0.9168(2) 0.20880(12) 0.0453(4) Uani 1 1 d . . .
H10 H 0.1697 0.9579 0.2258 0.054 Uiso 1 1 calc R . .
C6 C 0.21368(7) 0.7945(2) -0.09694(12) 0.0477(5) Uani 1 1 d . . .
H6 H 0.2395 0.8232 -0.1295 0.057 Uiso 1 1 calc R . .
C9 C 0.13744(7) 0.78142(19) 0.19371(11) 0.0412(4) Uani 1 1 d . . .
H9 H 0.1677 0.7346 0.1998 0.049 Uiso 1 1 calc R . .
C7 C 0.20186(6) 0.99604(19) -0.00483(12) 0.0422(4) Uani 1 1 d . . .
H7A H 0.2303 1.0306 -0.0330 0.051 Uiso 1 1 calc R . .
H7B H 0.2114 0.9931 0.0596 0.051 Uiso 1 1 calc R . .
C1 C 0.08241(8) 1.14731(19) -0.01797(14) 0.0484(5) Uani 1 1 d . . .
H1 H 0.0487 1.1513 -0.0064 0.058 Uiso 1 1 calc R . .
C15 C 0.09182(10) 0.56582(19) 0.15805(14) 0.0540(5) Uani 1 1 d . . .
H15 H 0.1240(8) 0.5426(6) 0.1335(6) 0.065 Uiso 1 1 calc R . .
C5 C 0.19280(8) 0.6735(2) -0.10030(14) 0.0534(5) Uani 1 1 d . . .
H5 H 0.2014 0.6029 -0.1348 0.064 Uiso 1 1 calc R . .
C2 C 0.10691(9) 1.2425(2) -0.06316(15) 0.0599(6) Uani 1 1 d . . .
H2 H 0.0933 1.3208 -0.0864 0.072 Uiso 1 1 calc R . .
C11 C 0.09376(8) 0.99097(18) 0.19825(11) 0.0444(4) Uani 1 1 d . . .
C17 C 0.09318(13) 0.5027(2) 0.25094(17) 0.0854(9) Uani 1 1 d . . .
H17A H 0.1198 0.5415 0.2908 0.128 Uiso 1 1 calc R . .
H17B H 0.0992 0.4105 0.2461 0.128 Uiso 1 1 calc R . .
H17C H 0.0613 0.5166 0.2742 0.128 Uiso 1 1 calc R . .
C16 C 0.04892(12) 0.5133(2) 0.09355(18) 0.0770(8) Uani 1 1 d . . .
H16A H 0.0173 0.5299 0.1170 0.115 Uiso 1 1 calc R . .
H16B H 0.0531 0.4207 0.0863 0.115 Uiso 1 1 calc R . .
H16C H 0.0490 0.5559 0.0364 0.115 Uiso 1 1 calc R . .
C3 C 0.15494(9) 1.1977(2) -0.06648(14) 0.0536(5) Uani 1 1 d . . .
H3 H 0.1806 1.2398 -0.0929 0.064 Uiso 1 1 calc R . .
C14 C 0.09535(13) 1.1370(2) 0.21173(17) 0.0720(8) Uani 1 1 d . . .
H14A H 0.0935 1.1567 0.2740 0.108 Uiso 1 1 calc R . .
H14B H 0.0672 1.1766 0.1760 0.108 Uiso 1 1 calc R . .
H14C H 0.1264 1.1710 0.1938 0.108 Uiso 1 1 calc R . .
Cl2 Cl 0.25528(2) 0.87659(5) -0.30378(4) 0.05514(13) Uani 1 1 d . . .
O1W O 0.28306(10) 1.0844(2) -0.14213(16) 0.0944(7) Uani 1 1 d D . .
H1W H 0.2769(14) 1.1642(19) -0.148(3) 0.123 Uiso 1 1 d D . .
H2W H 0.2761(14) 1.043(3) -0.1908(17) 0.123 Uiso 1 1 d D . .

loop_
_atom_site_aniso_label
_atom_site_aniso_U_11
_atom_site_aniso_U_22
_atom_site_aniso_U_33
_atom_site_aniso_U_23
_atom_site_aniso_U_13
_atom_site_aniso_U_12
Ru1 0.02625(7) 0.03372(8) 0.02822(7) 0.00104(5) 0.00503(5) 0.00359(5)
Cl1 0.0356(2) 0.0687(3) 0.0368(2) -0.0022(2) -0.00159(17) 0.0012(2)
N3 0.0323(7) 0.0426(8) 0.0381(7) -0.0037(6) 0.0084(6) 0.0041(6)
C13 0.0333(8) 0.0460(10) 0.0349(8) 0.0069(7) 0.0083(7) -0.0029(7)
N4 0.0293(7) 0.0512(9) 0.0347(7) -0.0037(6) 0.0080(6) 0.0050(6)
N2 0.0382(8) 0.0444(8) 0.0370(8) 0.0011(6) 0.0119(6) -0.0023(7)
C12 0.0439(10) 0.0458(10) 0.0363(9) 0.0081(7) 0.0179(7) 0.0133(8)
C8 0.0444(9) 0.0348(9) 0.0322(8) 0.0041(6) 0.0042(7) 0.0028(7)
C4 0.0455(10) 0.0462(10) 0.0554(12) -0.0112(9) 0.0100(9) 0.0052(9)
N1 0.0347(7) 0.0413(8) 0.0353(7) 0.0060(6) 0.0109(6) 0.0042(6)
C10 0.0476(10) 0.0553(11) 0.0321(9) -0.0010(8) 0.0007(8) -0.0128(9)
C6 0.0379(9) 0.0694(14) 0.0374(9) -0.0059(9) 0.0117(7) 0.0138(9)
C9 0.0362(9) 0.0535(11) 0.0330(8) 0.0055(8) -0.0009(7) 0.0095(8)
C7 0.0305(8) 0.0546(11) 0.0424(10) -0.0043(8) 0.0084(7) -0.0033(8)
C1 0.0479(11) 0.0495(11) 0.0493(11) 0.0119(8) 0.0115(9) 0.0136(9)
C15 0.0778(15) 0.0333(10) 0.0500(11) 0.0001(8) 0.0031(10) 0.0057(10)
C5 0.0500(11) 0.0635(13) 0.0472(11) -0.0178(10) 0.0073(9) 0.0174(10)
C2 0.0736(15) 0.0483(12) 0.0602(13) 0.0213(10) 0.0179(11) 0.0125(11)
C11 0.0664(13) 0.0384(10) 0.0305(9) -0.0013(7) 0.0148(8) -0.0007(9)
C17 0.157(3) 0.0371(12) 0.0589(15) 0.0090(10) -0.0009(16) 0.0002(15)
C16 0.107(2) 0.0491(13) 0.0721(16) -0.0088(12) -0.0051(15) -0.0139(13)
C3 0.0638(13) 0.0498(12) 0.0500(11) 0.0089(9) 0.0188(10) -0.0075(10)
C14 0.123(2) 0.0420(12) 0.0538(13) -0.0103(9) 0.0249(15) -0.0045(12)
Cl2 0.0542(3) 0.0591(3) 0.0533(3) 0.0189(2) 0.0112(2) 0.0138(2)
O1W 0.1172(18) 0.0824(14) 0.0891(15) 0.0073(13) 0.0365(14) 0.0026(14)

loop_
_atom_type_symbol
_atom_type_description
_atom_type_scat_dispersion_real
_atom_type_scat_dispersion_imag
_atom_type_scat_source
C C 0.0033 0.0016 'International Tables Vol C Tables 4.2.6.8 and 6.1.1.4'
H H 0.0000 0.0000 'International Tables Vol C Tables 4.2.6.8 and 6.1.1.4'
N N 0.0061 0.0033 'International Tables Vol C Tables 4.2.6.8 and 6.1.1.4'
Cl Cl 0.1484 0.1585 'International Tables Vol C Tables 4.2.6.8 and 6.1.1.4'
Ru Ru -1.2594 0.8363 'International Tables Vol C Tables 4.2.6.8 and 6.1.1.4'
O O 0.0106 0.0060 'International Tables Vol C Tables 4.2.6.8 and 6.1.1.4'

loop_
_geom_angle_atom_site_label_1
_geom_angle_atom_site_label_2
_geom_angle_atom_site_label_3
_geom_angle
_geom_angle_site_symmetry_1
_geom_angle_site_symmetry_3
_geom_angle_publ_flag
N1 Ru1 N3 84.78(6) . . ?
N1 Ru1 C9 133.41(6) . . ?
N3 Ru1 C9 90.27(6) . . ?
N1 Ru1 C13 140.55(6) . . ?
N3 Ru1 C13 133.16(7) . . ?
C9 Ru1 C13 67.47(7) . . ?
N1 Ru1 C12 105.54(6) . . ?
N3 Ru1 C12 168.98(6) . . ?
C9 Ru1 C12 79.84(7) . . ?
C13 Ru1 C12 37.91(7) . . ?
N1 Ru1 C10 100.95(7) . . ?
N3 Ru1 C10 107.67(7) . . ?
C9 Ru1 C10 37.47(7) . . ?
C13 Ru1 C10 79.69(7) . . ?
C12 Ru1 C10 67.08(7) . . ?
N1 Ru1 C8 168.93(6) . . ?
N3 Ru1 C8 100.85(6) . . ?
C9 Ru1 C8 38.03(7) . . ?
C13 Ru1 C8 37.46(6) . . ?
C12 Ru1 C8 68.33(6) . . ?
C10 Ru1 C8 68.33(7) . . ?
N1 Ru1 C11 89.02(6) . . ?
N3 Ru1 C11 142.07(7) . . ?
C9 Ru1 C11 67.51(7) . . ?
C13 Ru1 C11 67.54(7) . . ?
C12 Ru1 C11 37.00(7) . . ?
C10 Ru1 C11 37.27(7) . . ?
C8 Ru1 C11 80.68(6) . . ?
N1 Ru1 Cl1 85.13(4) . . ?
N3 Ru1 Cl1 83.82(4) . . ?
C9 Ru1 Cl1 140.39(5) . . ?
C13 Ru1 Cl1 88.54(5) . . ?
C12 Ru1 Cl1 100.66(5) . . ?
C10 Ru1 Cl1 167.32(5) . . ?
C8 Ru1 Cl1 104.85(5) . . ?
C11 Ru1 Cl1 132.93(6) . . ?
C4 N3 N4 105.48(15) . . ?
C4 N3 Ru1 130.44(13) . . ?
N4 N3 Ru1 122.88(11) . . ?
C8 C13 C12 122.17(16) . . ?
C8 C13 Ru1 72.84(10) . . ?
C12 C13 Ru1 71.86(9) . . ?
C8 C13 H13 118.9 . . ?
C12 C13 H13 118.9 . . ?
Ru1 C13 H13 128.8 . . ?
C6 N4 N3 110.42(15) . . ?
C6 N4 C7 128.85(16) . . ?
N3 N4 C7 120.45(13) . . ?
C3 N2 N1 110.84(15) . . ?
C3 N2 C7 129.56(16) . . ?
N1 N2 C7 119.49(14) . . ?
C11 C12 C13 120.19(16) . . ?
C11 C12 Ru1 72.79(10) . . ?
C13 C12 Ru1 70.23(9) . . ?
C11 C12 H12 119.9 . . ?
C13 C12 H12 119.9 . . ?
Ru1 C12 H12 129.5 . . ?
C13 C8 C9 116.26(16) . . ?
C13 C8 C15 124.01(17) . . ?
C9 C8 C15 119.73(17) . . ?
C13 C8 Ru1 69.70(9) . . ?
C9 C8 Ru1 69.14(10) . . ?
C15 C8 Ru1 131.84(13) . . ?
N3 C4 C5 110.9(2) . . ?
N3 C4 H4 124.5 . . ?
C5 C4 H4 124.5 . . ?
C1 N1 N2 105.84(15) . . ?
C1 N1 Ru1 129.46(13) . . ?
N2 N1 Ru1 124.67(11) . . ?
C9 C10 C11 120.14(17) . . ?
C9 C10 Ru1 69.95(10) . . ?
C11 C10 Ru1 72.46(10) . . ?
C9 C10 H10 119.9 . . ?
C11 C10 H10 119.9 . . ?
Ru1 C10 H10 130.2 . . ?
N4 C6 C5 107.60(17) . . ?
N4 C6 H6 126.2 . . ?
C5 C6 H6 126.2 . . ?
C10 C9 C8 122.27(16) . . ?
C10 C9 Ru1 72.58(10) . . ?
C8 C9 Ru1 72.83(10) . . ?
C10 C9 H9 118.9 . . ?
C8 C9 H9 118.9 . . ?
Ru1 C9 H9 128.0 . . ?
N4 C7 N2 110.39(14) . . ?
N4 C7 H7A 109.6 . . ?
N2 C7 H7A 109.6 . . ?
N4 C7 H7B 109.6 . . ?
N2 C7 H7B 109.6 . . ?
H7A C7 H7B 108.1 . . ?
N1 C1 C2 110.22(19) . . ?
N1 C1 H1 124.9 . . ?
C2 C1 H1 124.9 . . ?
C16 C15 C8 114.06(18) . . ?
C16 C15 C17 111.9(2) . . ?
C8 C15 C17 108.46(17) . . ?
C16 C15 H15 107.4 . . ?
C8 C15 H15 107.4 . . ?
C17 C15 H15 107.4 . . ?
C6 C5 C4 105.59(17) . . ?
C6 C5 H5 127.2 . . ?
C4 C5 H5 127.2 . . ?
C3 C2 C1 105.89(18) . . ?
C3 C2 H2 127.1 . . ?
C1 C2 H2 127.1 . . ?
C12 C11 C10 118.92(17) . . ?
C12 C11 C14 120.7(2) . . ?
C10 C11 C14 120.3(2) . . ?
C12 C11 Ru1 70.21(10) . . ?
C10 C11 Ru1 70.28(10) . . ?
C14 C11 Ru1 129.54(14) . . ?
C15 C17 H17A 109.5 . . ?
C15 C17 H17B 109.5 . . ?
H17A C17 H17B 109.5 . . ?
C15 C17 H17C 109.5 . . ?
H17A C17 H17C 109.5 . . ?
H17B C17 H17C 109.5 . . ?
C15 C16 H16A 109.5 . . ?
C15 C16 H16B 109.5 . . ?
H16A C16 H16B 109.5 . . ?
C15 C16 H16C 109.5 . . ?
H16A C16 H16C 109.5 . . ?
H16B C16 H16C 109.5 . . ?
N2 C3 C2 107.21(18) . . ?
N2 C3 H3 126.4 . . ?
C2 C3 H3 126.4 . . ?
C11 C14 H14A 109.5 . . ?
C11 C14 H14B 109.5 . . ?
H14A C14 H14B 109.5 . . ?
C11 C14 H14C 109.5 . . ?
H14A C14 H14C 109.5 . . ?
H14B C14 H14C 109.5 . . ?
H1W O1W H2W 112(4) . . ?

loop_
_geom_bond_atom_site_label_1
_geom_bond_atom_site_label_2
_geom_bond_distance
_geom_bond_site_symmetry_2
_geom_bond_publ_flag
Ru1 N1 2.1027(14) . ?
Ru1 N3 2.1045(14) . ?
Ru1 C9 2.1629(17) . ?
Ru1 C13 2.1707(16) . ?
Ru1 C12 2.1919(16) . ?
Ru1 C10 2.1968(18) . ?
Ru1 C8 2.2115(16) . ?
Ru1 C11 2.2252(17) . ?
Ru1 Cl1 2.4029(5) . ?
N3 C4 1.326(2) . ?
N3 N4 1.355(2) . ?
C13 C8 1.408(2) . ?
C13 C12 1.417(3) . ?
C13 H13 0.9300 . ?
N4 C6 1.351(2) . ?
N4 C7 1.437(2) . ?
N2 C3 1.344(3) . ?
N2 N1 1.3509(19) . ?
N2 C7 1.451(2) . ?
C12 C11 1.402(3) . ?
C12 H12 0.9300 . ?
C8 C9 1.426(3) . ?
C8 C15 1.512(3) . ?
C4 C5 1.384(3) . ?
C4 H4 0.9300 . ?
N1 C1 1.329(2) . ?
C10 C9 1.401(3) . ?
C10 C11 1.413(3) . ?
C10 H10 0.9300 . ?
C6 C5 1.353(3) . ?
C6 H6 0.9300 . ?
C9 H9 0.9300 . ?
C7 H7A 0.9700 . ?
C7 H7B 0.9700 . ?
C1 C2 1.386(3) . ?
C1 H1 0.9300 . ?
C15 C16 1.509(3) . ?
C15 C17 1.528(3) . ?
C15 H15 0.9955 . ?
C5 H5 0.9300 . ?
C2 C3 1.361(3) . ?
C2 H2 0.9300 . ?
C11 C14 1.505(3) . ?
C17 H17A 0.9600 . ?
C17 H17B 0.9600 . ?
C17 H17C 0.9600 . ?
C16 H16A 0.9600 . ?
C16 H16B 0.9600 . ?
C16 H16C 0.9600 . ?
C3 H3 0.9300 . ?
C14 H14A 0.9600 . ?
C14 H14B 0.9600 . ?
C14 H14C 0.9600 . ?
O1W H1W 0.834(18) . ?
O1W H2W 0.843(18) . ?
